data_4024143
loop_
_publ_author_name
'Delong Liu'
'Fang Xie'
'Wanbin Zhang'

_publ_section_title
;
 Novel C~2~-Symmetric Planar Chiral Diphosphine Ligands and
 Their Application in Pd-Catalyzed Asymmetric Allylic Substitutions
;
_journal_name_full 'Journal of Organic Chemistry'
_journal_page_first 6992
_journal_page_last 6997
_journal_paper_doi 10.1021/jo0711440
_journal_volume 72
_journal_year 2007
_chemical_absolute_configuration ad
_chemical_formula_sum 'C39 H34 Cl4 O4 P2 Pd Ru'
_chemical_formula_weight 977.87
_chemical_name_systematic
; 
 ? 
;
_space_group_IT_number 19
_symmetry_cell_setting orthorhombic
_symmetry_space_group_name_Hall 'P 2ac 2ab'
_symmetry_space_group_name_H-M 'P 21 21 21'
_atom_sites_solution_hydrogens geom
_atom_sites_solution_primary direct
_atom_sites_solution_secondary difmap
_audit_creation_method SHELXL-97
_cell_angle_alpha 90.00
_cell_angle_beta 90.00
_cell_angle_gamma 90.00
_cell_formula_units_Z 4
_cell_length_a 10.4389(18)
_cell_length_b 16.491(3)
_cell_length_c 22.816(4)
_cell_measurement_reflns_used 7019
_cell_measurement_temperature 293(2)
_cell_measurement_theta_max 51.630
_cell_measurement_theta_min 4.940
_cell_volume 3927.8(12)
_computing_cell_refinement 'Bruker SMART'
_computing_data_collection 'Bruker SMART'
_computing_data_reduction 'Bruker SHELXTL'
_computing_molecular_graphics 'Bruker SHELXTL'
_computing_publication_material 'Bruker SHELXTL'
_computing_structure_refinement 'SHELXL-97 (Sheldrick, 1997)'
_computing_structure_solution 'SHELXS-97 (Sheldrick, 1990)'
_diffrn_ambient_temperature 293(2)
_diffrn_measured_fraction_theta_full 1.000
_diffrn_measured_fraction_theta_max 1.000
_diffrn_measurement_device_type 'CCD area detector'
_diffrn_measurement_method 'phi and omega scans'
_diffrn_radiation_monochromator graphite
_diffrn_radiation_source 'fine-focus sealed tube'
_diffrn_radiation_type MoK\a
_diffrn_radiation_wavelength 0.71073
_diffrn_reflns_av_R_equivalents 0.0719
_diffrn_reflns_av_sigmaI/netI 0.0703
_diffrn_reflns_limit_h_max 13
_diffrn_reflns_limit_h_min -7
_diffrn_reflns_limit_k_max 20
_diffrn_reflns_limit_k_min -21
_diffrn_reflns_limit_l_max 29
_diffrn_reflns_limit_l_min -29
_diffrn_reflns_number 23346
_diffrn_reflns_theta_full 27.00
_diffrn_reflns_theta_max 27.00
_diffrn_reflns_theta_min 1.79
_exptl_absorpt_coefficient_mu 1.235
_exptl_absorpt_correction_T_max 1.00000
_exptl_absorpt_correction_T_min 0.75863
_exptl_absorpt_correction_type empirical
_exptl_crystal_colour yellow
_exptl_crystal_density_diffrn 1.654
_exptl_crystal_density_method 'not measured'
_exptl_crystal_description prismatic
_exptl_crystal_F_000 1952
_exptl_crystal_size_max 0.286
_exptl_crystal_size_mid 0.268
_exptl_crystal_size_min 0.070
_refine_diff_density_max 0.682
_refine_diff_density_min -0.765
_refine_diff_density_rms 0.112
_refine_ls_abs_structure_details 'Flack H D (1983), Acta Cryst. A39, 876-881'
_refine_ls_abs_structure_Flack -0.02(3)
_refine_ls_extinction_method none
_refine_ls_goodness_of_fit_ref 0.935
_refine_ls_hydrogen_treatment constr
_refine_ls_matrix_type full
_refine_ls_number_parameters 462
_refine_ls_number_reflns 8521
_refine_ls_number_restraints 0
_refine_ls_restrained_S_all 0.935
_refine_ls_R_factor_all 0.0459
_refine_ls_R_factor_gt 0.0385
_refine_ls_shift/su_max 0.018
_refine_ls_shift/su_mean 0.002
_refine_ls_structure_factor_coef Fsqd
_refine_ls_weighting_details 'calc w=1/[\s^2^(Fo^2^)+(0.0267P)^2^+0.0000P] where P=(Fo^2^+2Fc^2^)/3'
_refine_ls_weighting_scheme calc
_refine_ls_wR_factor_gt 0.0732
_refine_ls_wR_factor_ref 0.0757
_reflns_number_gt 7265
_reflns_number_total 8521
_reflns_threshold_expression >2sigma(I)
_cod_data_source_file jo0711440-File003.cif
_cod_data_source_block cd26424
_cod_depositor_comments
;
The following automatic conversions were performed:
'_symmetry_cell_setting' value 'Orthorhombic' changed to 'orthorhombic'
according to '/home/saulius/struct/CIF-dictionaries/cif_core.dic'
dictionary named 'cif_core.dic' version 2.4.1 from 2010-06-29.

Automatic conversion script
Id: cif_fix_enum 1527 2010-12-29 10:47:43Z saulius 
;
_cod_database_code 4024143

loop_
_symmetry_equiv_pos_as_xyz
'x, y, z'
'-x+1/2, -y, z+1/2'
'-x, y+1/2, -z+1/2'
'x+1/2, -y+1/2, -z'

loop_
_atom_site_label
_atom_site_type_symbol
_atom_site_fract_x
_atom_site_fract_y
_atom_site_fract_z
_atom_site_U_iso_or_equiv
_atom_site_adp_type
_atom_site_occupancy
_atom_site_symmetry_multiplicity
_atom_site_calc_flag
_atom_site_refinement_flags
_atom_site_disorder_assembly
_atom_site_disorder_group
Pd Pd 0.20249(3) 0.472410(18) 0.915347(13) 0.02910(8) Uani 1 1 d . . .
Ru Ru -0.20620(3) 0.47407(2) 0.878251(13) 0.03118(8) Uani 1 1 d . . .
P1 P 0.05256(10) 0.38099(6) 0.94870(5) 0.0290(2) Uani 1 1 d . . .
P2 P 0.08153(10) 0.58356(6) 0.88976(5) 0.0284(2) Uani 1 1 d . . .
Cl1 Cl 0.34215(10) 0.36660(7) 0.93610(6) 0.0480(3) Uani 1 1 d . . .
Cl2 Cl 0.38355(12) 0.55028(7) 0.89576(7) 0.0666(4) Uani 1 1 d . . .
Cl3 Cl 0.0336(3) 0.53506(17) 0.21164(14) 0.1674(12) Uani 1 1 d . . .
Cl4 Cl 0.1194(2) 0.68982(17) 0.24560(12) 0.1506(11) Uani 1 1 d . . .
O1 O 0.1094(3) 0.4669(2) 0.78550(13) 0.0489(8) Uani 1 1 d . . .
O2 O -0.0535(3) 0.4293(2) 0.72772(14) 0.0619(10) Uani 1 1 d . . .
O3 O -0.0778(3) 0.5141(2) 1.03302(15) 0.0554(9) Uani 1 1 d . . .
O4 O -0.2876(3) 0.5367(2) 1.03405(15) 0.0653(10) Uani 1 1 d . . .
C1 C -0.1208(4) 0.3911(2) 0.93866(16) 0.0282(9) Uani 1 1 d . . .
C2 C -0.2117(4) 0.4416(2) 0.96816(16) 0.0307(9) Uani 1 1 d . . .
C3 C -0.3355(4) 0.4260(3) 0.94437(19) 0.0386(10) Uani 1 1 d . . .
H3 H -0.4159 0.4510 0.9573 0.046 Uiso 1 1 calc R . .
C4 C -0.3231(4) 0.3663(3) 0.90077(19) 0.0385(11) Uani 1 1 d . . .
H4 H -0.3929 0.3436 0.8772 0.046 Uiso 1 1 calc R . .
C5 C -0.1925(4) 0.3444(2) 0.89713(18) 0.0342(9) Uani 1 1 d . . .
H5 H -0.1568 0.3034 0.8707 0.041 Uiso 1 1 calc R . .
C6 C -0.1823(4) 0.5000(2) 1.01498(19) 0.0371(10) Uani 1 1 d . . .
C7 C -0.2643(7) 0.5981(4) 1.0785(3) 0.098(2) Uani 1 1 d . . .
H7A H -0.2074 0.5767 1.1078 0.117 Uiso 1 1 calc R . .
H7B H -0.3440 0.6130 1.0966 0.117 Uiso 1 1 calc R . .
H7C H -0.2262 0.6449 1.0607 0.117 Uiso 1 1 calc R . .
C8 C -0.0736(4) 0.5666(2) 0.85468(18) 0.0322(10) Uani 1 1 d . . .
C9 C -0.1930(4) 0.6041(2) 0.86998(19) 0.0391(10) Uani 1 1 d . . .
H9 H -0.2061 0.6435 0.9016 0.047 Uiso 1 1 calc R . .
C10 C -0.2882(5) 0.5768(3) 0.8297(2) 0.0479(12) Uani 1 1 d . . .
H10 H -0.3786 0.5930 0.8299 0.058 Uiso 1 1 calc R . .
C11 C -0.2313(4) 0.5238(3) 0.78966(18) 0.0410(10) Uani 1 1 d . . .
H11 H -0.2742 0.4969 0.7568 0.049 Uiso 1 1 calc R . .
C12 C -0.0979(4) 0.5172(3) 0.80455(17) 0.0346(10) Uani 1 1 d . . .
C13 C -0.0017(4) 0.4682(3) 0.77281(19) 0.0378(10) Uani 1 1 d . . .
C14 C 0.0366(6) 0.3801(4) 0.6946(3) 0.087(2) Uani 1 1 d . . .
H14A H 0.0870 0.4144 0.6696 0.111 Uiso 1 1 calc R . .
H14B H -0.0096 0.3417 0.6711 0.111 Uiso 1 1 calc R . .
H14C H 0.0920 0.3517 0.7212 0.111 Uiso 1 1 calc R . .
C15 C 0.0746(4) 0.2822(2) 0.91306(18) 0.0327(9) Uani 1 1 d . . .
C16 C 0.1178(4) 0.2779(3) 0.85622(19) 0.0415(11) Uani 1 1 d . . .
H16 H 0.1382 0.3255 0.8364 0.050 Uiso 1 1 calc R . .
C17 C 0.1316(5) 0.2044(3) 0.8279(2) 0.0536(13) Uani 1 1 d . . .
H17 H 0.1612 0.2028 0.7895 0.064 Uiso 1 1 calc R . .
C18 C 0.1017(5) 0.1344(3) 0.8564(2) 0.0532(13) Uani 1 1 d . . .
H18 H 0.1106 0.0849 0.8373 0.064 Uiso 1 1 calc R . .
C19 C 0.0590(5) 0.1366(3) 0.9125(3) 0.0604(14) Uani 1 1 d . . .
H19 H 0.0386 0.0885 0.9316 0.073 Uiso 1 1 calc R . .
C20 C 0.0454(5) 0.2106(3) 0.9419(2) 0.0472(12) Uani 1 1 d . . .
H20 H 0.0170 0.2117 0.9806 0.057 Uiso 1 1 calc R . .
C21 C 0.0653(4) 0.3638(2) 1.02712(18) 0.0341(10) Uani 1 1 d . . .
C22 C -0.0340(4) 0.3269(3) 1.0578(2) 0.0409(11) Uani 1 1 d . . .
H22 H -0.1051 0.3080 1.0374 0.049 Uiso 1 1 calc R . .
C23 C -0.0294(5) 0.3179(3) 1.1173(2) 0.0497(13) Uani 1 1 d . . .
H23 H -0.0970 0.2935 1.1371 0.060 Uiso 1 1 calc R . .
C24 C 0.0762(6) 0.3452(3) 1.1477(2) 0.0592(15) Uani 1 1 d . . .
H24 H 0.0802 0.3391 1.1882 0.071 Uiso 1 1 calc R . .
C25 C 0.1745(6) 0.3809(3) 1.1184(2) 0.0604(15) Uani 1 1 d . . .
H25 H 0.2455 0.3993 1.1391 0.072 Uiso 1 1 calc R . .
C26 C 0.1703(5) 0.3904(3) 1.0586(2) 0.0482(12) Uani 1 1 d . . .
H26 H 0.2385 0.4148 1.0393 0.058 Uiso 1 1 calc R . .
C27 C 0.0565(4) 0.6500(3) 0.95242(19) 0.0360(10) Uani 1 1 d . . .
C28 C 0.1135(5) 0.6319(3) 1.0049(2) 0.0509(12) Uani 1 1 d . . .
H28 H 0.1572 0.5831 1.0089 0.061 Uiso 1 1 calc R . .
C29 C 0.1077(6) 0.6841(4) 1.0520(2) 0.0696(16) Uani 1 1 d . . .
H29 H 0.1486 0.6712 1.0870 0.083 Uiso 1 1 calc R . .
C30 C 0.0403(6) 0.7561(4) 1.0467(3) 0.0730(19) Uani 1 1 d . . .
H30 H 0.0355 0.7918 1.0782 0.088 Uiso 1 1 calc R . .
C31 C -0.0182(6) 0.7743(3) 0.9960(3) 0.0688(18) Uani 1 1 d . . .
H31 H -0.0653 0.8220 0.9931 0.083 Uiso 1 1 calc R . .
C32 C -0.0097(5) 0.7232(3) 0.9477(3) 0.0504(13) Uani 1 1 d . . .
H32 H -0.0479 0.7377 0.9124 0.060 Uiso 1 1 calc R . .
C33 C 0.1534(4) 0.6565(2) 0.83829(18) 0.0327(10) Uani 1 1 d . . .
C34 C 0.2468(4) 0.7096(3) 0.8579(2) 0.0396(11) Uani 1 1 d . . .
H34 H 0.2732 0.7075 0.8968 0.048 Uiso 1 1 calc R . .
C35 C 0.3008(5) 0.7653(3) 0.8206(2) 0.0463(11) Uani 1 1 d . . .
H35 H 0.3644 0.8000 0.8343 0.056 Uiso 1 1 calc R . .
C36 C 0.2620(5) 0.7701(3) 0.7638(2) 0.0534(14) Uani 1 1 d . . .
H36 H 0.2989 0.8078 0.7386 0.064 Uiso 1 1 calc R . .
C37 C 0.1688(5) 0.7191(3) 0.7438(2) 0.0574(15) Uani 1 1 d . . .
H37 H 0.1416 0.7226 0.7050 0.069 Uiso 1 1 calc R . .
C38 C 0.1143(5) 0.6622(3) 0.78077(19) 0.0446(11) Uani 1 1 d . . .
H38 H 0.0510 0.6276 0.7667 0.053 Uiso 1 1 calc R . .
C39 C 0.0949(8) 0.5930(6) 0.2676(4) 0.136(3) Uani 1 1 d . . .
H39A H 0.0358 0.5926 0.3004 0.163 Uiso 1 1 calc R . .
H39B H 0.1754 0.5699 0.2807 0.163 Uiso 1 1 calc R . .

loop_
_atom_site_aniso_label
_atom_site_aniso_U_11
_atom_site_aniso_U_22
_atom_site_aniso_U_33
_atom_site_aniso_U_23
_atom_site_aniso_U_13
_atom_site_aniso_U_12
Pd 0.01974(14) 0.02647(15) 0.04108(17) 0.00225(13) 0.00019(14) 0.00026(16)
Ru 0.02113(15) 0.03471(17) 0.03768(18) 0.00133(15) -0.00047(15) -0.00141(19)
P1 0.0232(5) 0.0264(5) 0.0374(6) 0.0024(5) 0.0001(5) -0.0001(4)
P2 0.0241(5) 0.0252(5) 0.0359(6) 0.0017(4) 0.0013(5) -0.0003(4)
Cl1 0.0239(5) 0.0384(6) 0.0816(9) 0.0108(6) -0.0035(6) 0.0058(5)
Cl2 0.0256(6) 0.0452(7) 0.1290(12) 0.0239(7) 0.0011(7) -0.0062(5)
Cl3 0.153(2) 0.152(2) 0.197(3) -0.071(2) 0.043(2) -0.039(2)
Cl4 0.1155(18) 0.147(2) 0.189(2) -0.075(2) -0.0773(18) 0.0440(17)
O1 0.0328(18) 0.058(2) 0.0554(19) -0.0099(17) 0.0000(15) 0.0047(18)
O2 0.058(2) 0.077(3) 0.050(2) -0.0266(19) -0.0112(19) 0.000(2)
O3 0.045(2) 0.048(2) 0.073(2) -0.0153(17) -0.0113(18) 0.0027(17)
O4 0.047(2) 0.071(2) 0.077(2) -0.0354(19) 0.010(2) 0.008(2)
C1 0.025(2) 0.025(2) 0.035(2) 0.0025(16) -0.0011(18) -0.0001(17)
C2 0.028(2) 0.030(2) 0.034(2) 0.0040(16) 0.004(2) -0.001(2)
C3 0.025(2) 0.042(3) 0.048(3) 0.005(2) 0.004(2) -0.0066(19)
C4 0.032(3) 0.040(2) 0.043(2) -0.002(2) 0.000(2) -0.015(2)
C5 0.027(2) 0.029(2) 0.046(2) -0.0064(18) -0.002(2) -0.0059(19)
C6 0.037(3) 0.035(2) 0.040(2) 0.0005(17) 0.006(2) 0.000(2)
C7 0.091(5) 0.093(5) 0.110(5) -0.058(4) 0.016(4) 0.015(4)
C8 0.022(2) 0.033(2) 0.042(2) 0.0080(19) -0.0008(19) 0.0005(18)
C9 0.030(2) 0.032(2) 0.055(3) 0.0096(19) 0.003(2) 0.006(2)
C10 0.028(2) 0.050(3) 0.066(3) 0.018(2) -0.005(3) 0.002(3)
C11 0.034(2) 0.051(3) 0.038(2) 0.009(2) -0.0092(19) -0.003(2)
C12 0.033(2) 0.039(2) 0.032(2) 0.0059(19) 0.0011(19) -0.004(2)
C13 0.044(3) 0.035(2) 0.035(2) 0.002(2) 0.0018(19) -0.005(2)
C14 0.092(5) 0.109(5) 0.061(4) -0.042(4) -0.002(4) 0.015(4)
C15 0.024(2) 0.030(2) 0.044(2) -0.0035(19) 0.001(2) 0.0042(18)
C16 0.037(3) 0.041(3) 0.047(3) -0.001(2) 0.002(2) 0.002(2)
C17 0.052(3) 0.060(3) 0.049(3) -0.010(3) 0.004(3) 0.001(3)
C18 0.057(3) 0.040(3) 0.062(3) -0.013(2) -0.006(3) 0.009(3)
C19 0.071(4) 0.033(3) 0.077(4) 0.002(3) -0.007(3) 0.003(3)
C20 0.057(3) 0.037(3) 0.048(3) 0.003(2) 0.002(3) 0.003(2)
C21 0.033(2) 0.029(2) 0.040(2) 0.0079(18) 0.000(2) 0.0042(19)
C22 0.036(3) 0.035(2) 0.052(3) 0.006(2) -0.001(2) 0.003(2)
C23 0.055(3) 0.046(3) 0.048(3) 0.011(2) 0.008(3) 0.002(3)
C24 0.078(4) 0.058(3) 0.041(3) 0.001(2) 0.000(3) 0.004(3)
C25 0.059(4) 0.071(4) 0.051(3) 0.003(3) -0.018(3) -0.009(3)
C26 0.042(3) 0.053(3) 0.049(3) 0.008(2) -0.004(2) -0.007(2)
C27 0.031(2) 0.035(2) 0.043(3) 0.002(2) 0.009(2) -0.003(2)
C28 0.046(3) 0.055(3) 0.051(3) -0.008(2) 0.008(3) -0.001(3)
C29 0.061(4) 0.092(5) 0.056(3) -0.016(3) -0.002(3) -0.016(4)
C30 0.064(4) 0.075(4) 0.080(5) -0.042(4) 0.017(4) -0.013(3)
C31 0.061(4) 0.050(3) 0.095(5) -0.020(4) 0.022(4) 0.000(3)
C32 0.050(3) 0.038(3) 0.063(3) -0.007(3) 0.010(3) 0.005(2)
C33 0.028(2) 0.030(2) 0.041(2) 0.0040(18) 0.004(2) 0.0026(18)
C34 0.035(2) 0.037(2) 0.048(3) 0.002(2) 0.003(2) -0.004(2)
C35 0.039(3) 0.038(2) 0.062(3) -0.002(2) 0.007(3) -0.013(2)
C36 0.052(3) 0.047(3) 0.061(3) 0.010(2) 0.013(3) -0.014(3)
C37 0.058(4) 0.065(4) 0.049(3) 0.022(3) -0.001(3) -0.009(3)
C38 0.041(3) 0.047(3) 0.046(3) 0.008(2) 0.000(2) -0.011(2)
C39 0.098(7) 0.184(10) 0.125(7) -0.029(7) -0.009(6) 0.053(7)

loop_
_atom_type_symbol
_atom_type_description
_atom_type_scat_dispersion_real
_atom_type_scat_dispersion_imag
_atom_type_scat_source
C C 0.0033 0.0016 'International Tables Vol C Tables 4.2.6.8 and 6.1.1.4'
H H 0.0000 0.0000 'International Tables Vol C Tables 4.2.6.8 and 6.1.1.4'
O O 0.0106 0.0060 'International Tables Vol C Tables 4.2.6.8 and 6.1.1.4'
P P 0.1023 0.0942 'International Tables Vol C Tables 4.2.6.8 and 6.1.1.4'
Cl Cl 0.1484 0.1585 'International Tables Vol C Tables 4.2.6.8 and 6.1.1.4'
Ru Ru -1.2594 0.8363 'International Tables Vol C Tables 4.2.6.8 and 6.1.1.4'
Pd Pd -0.9988 1.0072 'International Tables Vol C Tables 4.2.6.8 and 6.1.1.4'

loop_
_geom_angle_atom_site_label_1
_geom_angle_atom_site_label_2
_geom_angle_atom_site_label_3
_geom_angle
_geom_angle_site_symmetry_1
_geom_angle_site_symmetry_3
_geom_angle_publ_flag
P2 Pd P1 103.44(4) . . ?
P2 Pd Cl1 174.05(4) . . ?
P1 Pd Cl1 82.38(4) . . ?
P2 Pd Cl2 87.56(4) . . ?
P1 Pd Cl2 167.52(4) . . ?
Cl1 Pd Cl2 86.79(5) . . ?
C2 Ru C8 116.28(16) . . ?
C2 Ru C1 39.26(14) . . ?
C8 Ru C1 110.53(15) . . ?
C2 Ru C12 148.79(16) . . ?
C8 Ru C12 38.98(16) . . ?
C1 Ru C12 119.85(16) . . ?
C2 Ru C9 109.71(16) . . ?
C8 Ru C9 39.13(16) . . ?
C1 Ru C9 131.81(16) . . ?
C12 Ru C9 64.45(17) . . ?
C2 Ru C3 38.75(16) . . ?
C8 Ru C3 147.19(16) . . ?
C1 Ru C3 65.02(16) . . ?
C12 Ru C3 172.30(16) . . ?
C9 Ru C3 117.58(17) . . ?
C2 Ru C5 64.16(15) . . ?
C8 Ru C5 135.08(16) . . ?
C1 Ru C5 38.65(14) . . ?
C12 Ru C5 116.35(16) . . ?
C9 Ru C5 170.24(17) . . ?
C3 Ru C5 63.06(16) . . ?
C2 Ru C11 168.79(17) . . ?
C8 Ru C11 65.01(16) . . ?
C1 Ru C11 151.90(16) . . ?
C12 Ru C11 38.60(15) . . ?
C9 Ru C11 63.64(17) . . ?
C3 Ru C11 134.47(16) . . ?
C5 Ru C11 123.66(17) . . ?
C2 Ru C10 132.19(17) . . ?
C8 Ru C10 64.76(17) . . ?
C1 Ru C10 168.87(17) . . ?
C12 Ru C10 63.58(17) . . ?
C9 Ru C10 38.22(16) . . ?
C3 Ru C10 112.90(18) . . ?
C5 Ru C10 151.51(17) . . ?
C11 Ru C10 37.08(17) . . ?
C2 Ru C4 63.80(15) . . ?
C8 Ru C4 172.37(16) . . ?
C1 Ru C4 64.30(16) . . ?
C12 Ru C4 137.47(16) . . ?
C9 Ru C4 148.50(17) . . ?
C3 Ru C4 37.32(15) . . ?
C5 Ru C4 37.42(15) . . ?
C11 Ru C4 116.56(16) . . ?
C10 Ru C4 121.38(17) . . ?
C21 P1 C1 102.11(19) . . ?
C21 P1 C15 106.81(19) . . ?
C1 P1 C15 98.56(18) . . ?
C21 P1 Pd 112.19(15) . . ?
C1 P1 Pd 124.81(13) . . ?
C15 P1 Pd 110.45(14) . . ?
C27 P2 C8 108.0(2) . . ?
C27 P2 C33 99.56(19) . . ?
C8 P2 C33 100.47(19) . . ?
C27 P2 Pd 111.02(15) . . ?
C8 P2 Pd 118.36(14) . . ?
C33 P2 Pd 117.33(13) . . ?
C13 O2 C14 114.1(4) . . ?
C6 O4 C7 114.1(4) . . ?
C2 C1 C5 106.1(3) . . ?
C2 C1 P1 130.5(3) . . ?
C5 C1 P1 123.4(3) . . ?
C2 C1 Ru 69.8(2) . . ?
C5 C1 Ru 72.5(2) . . ?
P1 C1 Ru 123.4(2) . . ?
C3 C2 C1 108.5(3) . . ?
C3 C2 C6 125.7(4) . . ?
C1 C2 C6 125.8(4) . . ?
C3 C2 Ru 72.7(2) . . ?
C1 C2 Ru 71.0(2) . . ?
C6 C2 Ru 122.1(3) . . ?
C4 C3 C2 108.2(4) . . ?
C4 C3 Ru 73.0(2) . . ?
C2 C3 Ru 68.6(2) . . ?
C4 C3 H3 125.9 . . ?
C2 C3 H3 125.9 . . ?
Ru C3 H3 125.9 . . ?
C3 C4 C5 108.0(4) . . ?
C3 C4 Ru 69.7(2) . . ?
C5 C4 Ru 70.1(2) . . ?
C3 C4 H4 126.0 . . ?
C5 C4 H4 126.0 . . ?
Ru C4 H4 126.0 . . ?
C4 C5 C1 109.2(4) . . ?
C4 C5 Ru 72.5(2) . . ?
C1 C5 Ru 68.8(2) . . ?
C4 C5 H5 125.4 . . ?
C1 C5 H5 125.4 . . ?
Ru C5 H5 125.4 . . ?
O3 C6 O4 123.9(4) . . ?
O3 C6 C2 124.8(4) . . ?
O4 C6 C2 111.3(4) . . ?
O4 C7 H7A 109.5 . . ?
O4 C7 H7B 109.5 . . ?
H7A C7 H7B 109.5 . . ?
O4 C7 H7C 109.5 . . ?
H7A C7 H7C 109.5 . . ?
H7B C7 H7C 109.5 . . ?
C12 C8 C9 106.6(4) . . ?
C12 C8 P2 126.6(3) . . ?
C9 C8 P2 126.7(3) . . ?
C12 C8 Ru 71.2(2) . . ?
C9 C8 Ru 71.5(2) . . ?
P2 C8 Ru 125.1(2) . . ?
C10 C9 C8 108.2(4) . . ?
C10 C9 Ru 72.4(2) . . ?
C8 C9 Ru 69.4(2) . . ?
C10 C9 H9 125.9 . . ?
C8 C9 H9 125.9 . . ?
Ru C9 H9 125.9 . . ?
C11 C10 C9 108.8(4) . . ?
C11 C10 Ru 71.4(3) . . ?
C9 C10 Ru 69.3(2) . . ?
C11 C10 H10 125.6 . . ?
C9 C10 H10 125.6 . . ?
Ru C10 H10 125.6 . . ?
C10 C11 C12 107.8(4) . . ?
C10 C11 Ru 71.5(2) . . ?
C12 C11 Ru 68.8(2) . . ?
C10 C11 H11 126.1 . . ?
C12 C11 H11 126.1 . . ?
Ru C11 H11 126.1 . . ?
C8 C12 C11 108.6(4) . . ?
C8 C12 C13 125.7(4) . . ?
C11 C12 C13 125.7(4) . . ?
C8 C12 Ru 69.8(2) . . ?
C11 C12 Ru 72.6(2) . . ?
C13 C12 Ru 124.1(3) . . ?
O1 C13 O2 125.0(5) . . ?
O1 C13 C12 123.4(4) . . ?
O2 C13 C12 111.5(4) . . ?
O2 C14 H14A 109.5 . . ?
O2 C14 H14B 109.5 . . ?
H14A C14 H14B 109.5 . . ?
O2 C14 H14C 109.5 . . ?
H14A C14 H14C 109.5 . . ?
H14B C14 H14C 109.5 . . ?
C16 C15 C20 118.5(4) . . ?
C16 C15 P1 120.3(3) . . ?
C20 C15 P1 121.2(3) . . ?
C15 C16 C17 121.4(4) . . ?
C15 C16 H16 119.3 . . ?
C17 C16 H16 119.3 . . ?
C18 C17 C16 119.9(5) . . ?
C18 C17 H17 120.1 . . ?
C16 C17 H17 120.1 . . ?
C17 C18 C19 120.2(5) . . ?
C17 C18 H18 119.9 . . ?
C19 C18 H18 119.9 . . ?
C18 C19 C20 120.7(5) . . ?
C18 C19 H19 119.7 . . ?
C20 C19 H19 119.7 . . ?
C15 C20 C19 119.5(5) . . ?
C15 C20 H20 120.3 . . ?
C19 C20 H20 120.3 . . ?
C26 C21 C22 117.9(4) . . ?
C26 C21 P1 121.4(3) . . ?
C22 C21 P1 120.6(3) . . ?
C23 C22 C21 121.4(5) . . ?
C23 C22 H22 119.3 . . ?
C21 C22 H22 119.3 . . ?
C22 C23 C24 119.5(5) . . ?
C22 C23 H23 120.2 . . ?
C24 C23 H23 120.2 . . ?
C25 C24 C23 119.8(5) . . ?
C25 C24 H24 120.1 . . ?
C23 C24 H24 120.1 . . ?
C24 C25 C26 120.9(5) . . ?
C24 C25 H25 119.5 . . ?
C26 C25 H25 119.5 . . ?
C25 C26 C21 120.4(5) . . ?
C25 C26 H26 119.8 . . ?
C21 C26 H26 119.8 . . ?
C28 C27 C32 118.1(4) . . ?
C28 C27 P2 119.6(3) . . ?
C32 C27 P2 122.0(4) . . ?
C27 C28 C29 121.8(5) . . ?
C27 C28 H28 119.1 . . ?
C29 C28 H28 119.1 . . ?
C28 C29 C30 119.2(6) . . ?
C28 C29 H29 120.4 . . ?
C30 C29 H29 120.4 . . ?
C31 C30 C29 119.9(5) . . ?
C31 C30 H30 120.0 . . ?
C29 C30 H30 120.0 . . ?
C30 C31 C32 121.3(6) . . ?
C30 C31 H31 119.4 . . ?
C32 C31 H31 119.4 . . ?
C31 C32 C27 119.6(6) . . ?
C31 C32 H32 120.2 . . ?
C27 C32 H32 120.2 . . ?
C38 C33 C34 118.2(4) . . ?
C38 C33 P2 122.1(3) . . ?
C34 C33 P2 119.6(3) . . ?
C35 C34 C33 120.8(4) . . ?
C35 C34 H34 119.6 . . ?
C33 C34 H34 119.6 . . ?
C36 C35 C34 120.4(4) . . ?
C36 C35 H35 119.8 . . ?
C34 C35 H35 119.8 . . ?
C35 C36 C37 119.7(5) . . ?
C35 C36 H36 120.1 . . ?
C37 C36 H36 120.2 . . ?
C36 C37 C38 120.5(5) . . ?
C36 C37 H37 119.8 . . ?
C38 C37 H37 119.8 . . ?
C33 C38 C37 120.4(4) . . ?
C33 C38 H38 119.8 . . ?
C37 C38 H38 119.8 . . ?
Cl4 C39 Cl3 111.1(5) . . ?
Cl4 C39 H39A 109.4 . . ?
Cl3 C39 H39A 109.4 . . ?
Cl4 C39 H39B 109.4 . . ?
Cl3 C39 H39B 109.4 . . ?
H39A C39 H39B 108.0 . . ?

loop_
_geom_bond_atom_site_label_1
_geom_bond_atom_site_label_2
_geom_bond_distance
_geom_bond_site_symmetry_2
_geom_bond_publ_flag
Pd P2 2.3010(11) . ?
Pd P1 2.3025(11) . ?
Pd Cl1 2.3226(12) . ?
Pd Cl2 2.3284(13) . ?
Ru C2 2.121(4) . ?
Ru C8 2.129(4) . ?
Ru C1 2.137(4) . ?
Ru C12 2.147(4) . ?
Ru C9 2.157(4) . ?
Ru C3 2.174(4) . ?
Ru C5 2.186(4) . ?
Ru C11 2.197(4) . ?
Ru C10 2.198(4) . ?
Ru C4 2.217(4) . ?
P1 C21 1.816(4) . ?
P1 C1 1.832(4) . ?
P1 C15 1.835(4) . ?
P2 C27 1.820(4) . ?
P2 C8 1.828(4) . ?
P2 C33 1.841(4) . ?
Cl3 C39 1.719(9) . ?
Cl4 C39 1.692(10) . ?
O1 C13 1.195(5) . ?
O2 C13 1.327(5) . ?
O2 C14 1.454(6) . ?
O3 C6 1.188(5) . ?
O4 C6 1.328(5) . ?
O4 C7 1.454(6) . ?
C1 C2 1.431(5) . ?
C1 C5 1.431(5) . ?
C2 C3 1.426(6) . ?
C2 C6 1.471(6) . ?
C3 C4 1.406(6) . ?
C3 H3 0.9800 . ?
C4 C5 1.413(6) . ?
C4 H4 0.9800 . ?
C5 H5 0.9800 . ?
C7 H7A 0.9600 . ?
C7 H7B 0.9600 . ?
C7 H7C 0.9600 . ?
C8 C12 1.427(6) . ?
C8 C9 1.435(6) . ?
C9 C10 1.426(6) . ?
C9 H9 0.9800 . ?
C10 C11 1.397(6) . ?
C10 H10 0.9800 . ?
C11 C12 1.437(6) . ?
C11 H11 0.9800 . ?
C12 C13 1.479(6) . ?
C14 H14A 0.9600 . ?
C14 H14B 0.9600 . ?
C14 H14C 0.9600 . ?
C15 C16 1.375(6) . ?
C15 C20 1.386(6) . ?
C16 C17 1.381(6) . ?
C16 H16 0.9300 . ?
C17 C18 1.361(7) . ?
C17 H17 0.9300 . ?
C18 C19 1.357(7) . ?
C18 H18 0.9300 . ?
C19 C20 1.400(6) . ?
C19 H19 0.9300 . ?
C20 H20 0.9300 . ?
C21 C26 1.382(6) . ?
C21 C22 1.391(6) . ?
C22 C23 1.367(6) . ?
C22 H22 0.9300 . ?
C23 C24 1.378(7) . ?
C23 H23 0.9300 . ?
C24 C25 1.359(7) . ?
C24 H24 0.9300 . ?
C25 C26 1.373(6) . ?
C25 H25 0.9300 . ?
C26 H26 0.9300 . ?
C27 C28 1.370(6) . ?
C27 C32 1.395(6) . ?
C28 C29 1.379(7) . ?
C28 H28 0.9300 . ?
C29 C30 1.386(8) . ?
C29 H29 0.9300 . ?
C30 C31 1.341(8) . ?
C30 H30 0.9300 . ?
C31 C32 1.391(7) . ?
C31 H31 0.9300 . ?
C32 H32 0.9300 . ?
C33 C38 1.377(6) . ?
C33 C34 1.385(6) . ?
C34 C35 1.373(6) . ?
C34 H34 0.9300 . ?
C35 C36 1.362(7) . ?
C35 H35 0.9300 . ?
C36 C37 1.364(7) . ?
C36 H36 0.9300 . ?
C37 C38 1.384(6) . ?
C37 H37 0.9300 . ?
C38 H38 0.9300 . ?
C39 H39A 0.9700 . ?
C39 H39B 0.9700 . ?

loop_
_geom_torsion_atom_site_label_1
_geom_torsion_atom_site_label_2
_geom_torsion_atom_site_label_3
_geom_torsion_atom_site_label_4
_geom_torsion
_geom_torsion_site_symmetry_1
_geom_torsion_site_symmetry_2
_geom_torsion_site_symmetry_3
_geom_torsion_site_symmetry_4
_geom_torsion_publ_flag
P2 Pd P1 C21 -111.25(15) . . . . ?
Cl1 Pd P1 C21 70.01(15) . . . . ?
Cl2 Pd P1 C21 40.0(3) . . . . ?
P2 Pd P1 C1 12.77(16) . . . . ?
Cl1 Pd P1 C1 -165.97(16) . . . . ?
Cl2 Pd P1 C1 164.0(2) . . . . ?
P2 Pd P1 C15 129.70(15) . . . . ?
Cl1 Pd P1 C15 -49.04(15) . . . . ?
Cl2 Pd P1 C15 -79.1(3) . . . . ?
P1 Pd P2 C27 87.06(15) . . . . ?
Cl1 Pd P2 C27 -105.1(4) . . . . ?
Cl2 Pd P2 C27 -86.96(15) . . . . ?
P1 Pd P2 C8 -38.67(16) . . . . ?
Cl1 Pd P2 C8 129.2(4) . . . . ?
Cl2 Pd P2 C8 147.30(17) . . . . ?
P1 Pd P2 C33 -159.43(16) . . . . ?
Cl1 Pd P2 C33 8.5(5) . . . . ?
Cl2 Pd P2 C33 26.55(16) . . . . ?
C21 P1 C1 C2 51.8(4) . . . . ?
C15 P1 C1 C2 161.1(4) . . . . ?
Pd P1 C1 C2 -76.5(4) . . . . ?
C21 P1 C1 C5 -127.0(3) . . . . ?
C15 P1 C1 C5 -17.6(4) . . . . ?
Pd P1 C1 C5 104.7(3) . . . . ?
C21 P1 C1 Ru 142.8(2) . . . . ?
C15 P1 C1 Ru -107.8(2) . . . . ?
Pd P1 C1 Ru 14.5(3) . . . . ?
C8 Ru C1 C2 106.8(2) . . . . ?
C12 Ru C1 C2 148.9(2) . . . . ?
C9 Ru C1 C2 67.7(3) . . . . ?
C3 Ru C1 C2 -37.9(2) . . . . ?
C5 Ru C1 C2 -115.3(3) . . . . ?
C11 Ru C1 C2 -178.1(3) . . . . ?
C10 Ru C1 C2 43.9(9) . . . . ?
C4 Ru C1 C2 -79.3(3) . . . . ?
C2 Ru C1 C5 115.3(3) . . . . ?
C8 Ru C1 C5 -137.9(2) . . . . ?
C12 Ru C1 C5 -95.8(3) . . . . ?
C9 Ru C1 C5 -177.0(2) . . . . ?
C3 Ru C1 C5 77.4(3) . . . . ?
C11 Ru C1 C5 -62.8(4) . . . . ?
C10 Ru C1 C5 159.1(8) . . . . ?
C4 Ru C1 C5 36.0(2) . . . . ?
C2 Ru C1 P1 -125.8(4) . . . . ?
C8 Ru C1 P1 -19.0(3) . . . . ?
C12 Ru C1 P1 23.1(3) . . . . ?
C9 Ru C1 P1 -58.1(3) . . . . ?
C3 Ru C1 P1 -163.7(3) . . . . ?
C5 Ru C1 P1 118.9(4) . . . . ?
C11 Ru C1 P1 56.1(4) . . . . ?
C10 Ru C1 P1 -82.0(9) . . . . ?
C4 Ru C1 P1 154.9(3) . . . . ?
C5 C1 C2 C3 -0.5(4) . . . . ?
P1 C1 C2 C3 -179.4(3) . . . . ?
Ru C1 C2 C3 63.4(3) . . . . ?
C5 C1 C2 C6 179.7(4) . . . . ?
P1 C1 C2 C6 0.8(6) . . . . ?
Ru C1 C2 C6 -116.4(4) . . . . ?
C5 C1 C2 Ru -63.9(3) . . . . ?
P1 C1 C2 Ru 117.2(3) . . . . ?
C8 Ru C2 C3 151.9(2) . . . . ?
C1 Ru C2 C3 -117.3(3) . . . . ?
C12 Ru C2 C3 -177.2(3) . . . . ?
C9 Ru C2 C3 109.8(3) . . . . ?
C5 Ru C2 C3 -78.4(3) . . . . ?
C11 Ru C2 C3 58.0(9) . . . . ?
C10 Ru C2 C3 73.1(3) . . . . ?
C4 Ru C2 C3 -36.6(2) . . . . ?
C8 Ru C2 C1 -90.8(2) . . . . ?
C12 Ru C2 C1 -59.9(4) . . . . ?
C9 Ru C2 C1 -132.9(2) . . . . ?
C3 Ru C2 C1 117.3(3) . . . . ?
C5 Ru C2 C1 38.9(2) . . . . ?
C11 Ru C2 C1 175.3(8) . . . . ?
C10 Ru C2 C1 -169.6(2) . . . . ?
C4 Ru C2 C1 80.7(2) . . . . ?
C8 Ru C2 C6 30.1(4) . . . . ?
C1 Ru C2 C6 120.9(5) . . . . ?
C12 Ru C2 C6 61.0(5) . . . . ?
C9 Ru C2 C6 -11.9(4) . . . . ?
C3 Ru C2 C6 -121.8(5) . . . . ?
C5 Ru C2 C6 159.8(4) . . . . ?
C11 Ru C2 C6 -63.8(10) . . . . ?
C10 Ru C2 C6 -48.7(5) . . . . ?
C4 Ru C2 C6 -158.4(4) . . . . ?
C1 C2 C3 C4 0.3(5) . . . . ?
C6 C2 C3 C4 -179.9(4) . . . . ?
Ru C2 C3 C4 62.6(3) . . . . ?
C1 C2 C3 Ru -62.3(3) . . . . ?
C6 C2 C3 Ru 117.5(4) . . . . ?
C2 Ru C3 C4 -118.1(4) . . . . ?
C8 Ru C3 C4 -169.2(3) . . . . ?
C1 Ru C3 C4 -79.7(3) . . . . ?
C12 Ru C3 C4 51.0(13) . . . . ?
C9 Ru C3 C4 154.4(3) . . . . ?
C5 Ru C3 C4 -36.6(2) . . . . ?
C11 Ru C3 C4 75.3(3) . . . . ?
C10 Ru C3 C4 112.2(3) . . . . ?
C8 Ru C3 C2 -51.2(4) . . . . ?
C1 Ru C3 C2 38.4(2) . . . . ?
C12 Ru C3 C2 169.1(12) . . . . ?
C9 Ru C3 C2 -87.5(3) . . . . ?
C5 Ru C3 C2 81.5(3) . . . . ?
C11 Ru C3 C2 -166.6(2) . . . . ?
C10 Ru C3 C2 -129.7(2) . . . . ?
C4 Ru C3 C2 118.1(4) . . . . ?
C2 C3 C4 C5 0.0(5) . . . . ?
Ru C3 C4 C5 59.9(3) . . . . ?
C2 C3 C4 Ru -59.8(3) . . . . ?
C2 Ru C4 C3 38.0(2) . . . . ?
C8 Ru C4 C3 130.4(11) . . . . ?
C1 Ru C4 C3 81.9(3) . . . . ?
C12 Ru C4 C3 -171.1(3) . . . . ?
C9 Ru C4 C3 -47.2(4) . . . . ?
C5 Ru C4 C3 119.0(4) . . . . ?
C11 Ru C4 C3 -129.5(3) . . . . ?
C10 Ru C4 C3 -87.2(3) . . . . ?
C2 Ru C4 C5 -81.0(3) . . . . ?
C8 Ru C4 C5 11.5(13) . . . . ?
C1 Ru C4 C5 -37.1(2) . . . . ?
C12 Ru C4 C5 69.9(3) . . . . ?
C9 Ru C4 C5 -166.2(3) . . . . ?
C3 Ru C4 C5 -119.0(4) . . . . ?
C11 Ru C4 C5 111.5(3) . . . . ?
C10 Ru C4 C5 153.8(3) . . . . ?
C3 C4 C5 C1 -0.3(5) . . . . ?
Ru C4 C5 C1 59.3(3) . . . . ?
C3 C4 C5 Ru -59.6(3) . . . . ?
C2 C1 C5 C4 0.5(5) . . . . ?
P1 C1 C5 C4 179.5(3) . . . . ?
Ru C1 C5 C4 -61.6(3) . . . . ?
C2 C1 C5 Ru 62.0(3) . . . . ?
P1 C1 C5 Ru -118.9(3) . . . . ?
C2 Ru C5 C4 80.0(3) . . . . ?
C8 Ru C5 C4 -177.9(2) . . . . ?
C1 Ru C5 C4 119.4(4) . . . . ?
C12 Ru C5 C4 -134.9(3) . . . . ?
C9 Ru C5 C4 132.8(9) . . . . ?
C3 Ru C5 C4 36.5(2) . . . . ?
C11 Ru C5 C4 -90.8(3) . . . . ?
C10 Ru C5 C4 -52.3(5) . . . . ?
C2 Ru C5 C1 -39.5(2) . . . . ?
C8 Ru C5 C1 62.7(3) . . . . ?
C12 Ru C5 C1 105.7(3) . . . . ?
C9 Ru C5 C1 13.3(11) . . . . ?
C3 Ru C5 C1 -82.9(3) . . . . ?
C11 Ru C5 C1 149.8(2) . . . . ?
C10 Ru C5 C1 -171.7(3) . . . . ?
C4 Ru C5 C1 -119.4(4) . . . . ?
C7 O4 C6 O3 1.5(7) . . . . ?
C7 O4 C6 C2 -177.3(4) . . . . ?
C3 C2 C6 O3 -177.5(4) . . . . ?
C1 C2 C6 O3 2.2(7) . . . . ?
Ru C2 C6 O3 -86.5(5) . . . . ?
C3 C2 C6 O4 1.2(6) . . . . ?
C1 C2 C6 O4 -179.0(4) . . . . ?
Ru C2 C6 O4 92.3(4) . . . . ?
C27 P2 C8 C12 -179.0(4) . . . . ?
C33 P2 C8 C12 77.3(4) . . . . ?
Pd P2 C8 C12 -51.8(4) . . . . ?
C27 P2 C8 C9 5.1(4) . . . . ?
C33 P2 C8 C9 -98.6(4) . . . . ?
Pd P2 C8 C9 132.3(3) . . . . ?
C27 P2 C8 Ru -87.2(3) . . . . ?
C33 P2 C8 Ru 169.1(2) . . . . ?
Pd P2 C8 Ru 40.0(3) . . . . ?
C2 Ru C8 C12 155.0(2) . . . . ?
C1 Ru C8 C12 112.5(2) . . . . ?
C9 Ru C8 C12 -115.6(4) . . . . ?
C3 Ru C8 C12 -172.1(3) . . . . ?
C5 Ru C8 C12 76.1(3) . . . . ?
C11 Ru C8 C12 -37.4(2) . . . . ?
C10 Ru C8 C12 -78.5(3) . . . . ?
C4 Ru C8 C12 66.3(12) . . . . ?
C2 Ru C8 C9 -89.4(3) . . . . ?
C1 Ru C8 C9 -131.9(3) . . . . ?
C12 Ru C8 C9 115.6(4) . . . . ?
C3 Ru C8 C9 -56.4(4) . . . . ?
C5 Ru C8 C9 -168.2(3) . . . . ?
C11 Ru C8 C9 78.3(3) . . . . ?
C10 Ru C8 C9 37.2(3) . . . . ?
C4 Ru C8 C9 -178(20) . . . . ?
C2 Ru C8 P2 32.9(3) . . . . ?
C1 Ru C8 P2 -9.6(3) . . . . ?
C12 Ru C8 P2 -122.1(4) . . . . ?
C9 Ru C8 P2 122.3(4) . . . . ?
C3 Ru C8 P2 65.8(4) . . . . ?
C5 Ru C8 P2 -45.9(4) . . . . ?
C11 Ru C8 P2 -159.4(3) . . . . ?
C10 Ru C8 P2 159.4(3) . . . . ?
C4 Ru C8 P2 -55.8(13) . . . . ?
C12 C8 C9 C10 0.5(5) . . . . ?
P2 C8 C9 C10 177.1(3) . . . . ?
Ru C8 C9 C10 -62.4(3) . . . . ?
C12 C8 C9 Ru 63.0(3) . . . . ?
P2 C8 C9 Ru -120.5(3) . . . . ?
C2 Ru C9 C10 -134.3(3) . . . . ?
C8 Ru C9 C10 118.0(4) . . . . ?
C1 Ru C9 C10 -172.7(3) . . . . ?
C12 Ru C9 C10 79.0(3) . . . . ?
C3 Ru C9 C10 -92.7(3) . . . . ?
C5 Ru C9 C10 176.1(9) . . . . ?
C11 Ru C9 C10 35.9(3) . . . . ?
C4 Ru C9 C10 -62.5(4) . . . . ?
C2 Ru C9 C8 107.7(3) . . . . ?
C1 Ru C9 C8 69.3(3) . . . . ?
C12 Ru C9 C8 -38.9(2) . . . . ?
C3 Ru C9 C8 149.4(2) . . . . ?
C5 Ru C9 C8 58.1(11) . . . . ?
C11 Ru C9 C8 -82.1(3) . . . . ?
C10 Ru C9 C8 -118.0(4) . . . . ?
C4 Ru C9 C8 179.5(3) . . . . ?
C8 C9 C10 C11 -0.3(5) . . . . ?
Ru C9 C10 C11 -60.8(3) . . . . ?
C8 C9 C10 Ru 60.5(3) . . . . ?
C2 Ru C10 C11 -175.2(3) . . . . ?
C8 Ru C10 C11 81.3(3) . . . . ?
C1 Ru C10 C11 148.5(8) . . . . ?
C12 Ru C10 C11 37.8(3) . . . . ?
C9 Ru C10 C11 119.4(4) . . . . ?
C3 Ru C10 C11 -134.6(3) . . . . ?
C5 Ru C10 C11 -59.3(5) . . . . ?
C4 Ru C10 C11 -93.5(3) . . . . ?
C2 Ru C10 C9 65.5(3) . . . . ?
C8 Ru C10 C9 -38.0(3) . . . . ?
C1 Ru C10 C9 29.2(10) . . . . ?
C12 Ru C10 C9 -81.5(3) . . . . ?
C3 Ru C10 C9 106.0(3) . . . . ?
C5 Ru C10 C9 -178.6(3) . . . . ?
C11 Ru C10 C9 -119.4(4) . . . . ?
C4 Ru C10 C9 147.1(3) . . . . ?
C9 C10 C11 C12 0.0(5) . . . . ?
Ru C10 C11 C12 -59.5(3) . . . . ?
C9 C10 C11 Ru 59.5(3) . . . . ?
C2 Ru C11 C10 18.7(10) . . . . ?
C8 Ru C11 C10 -80.6(3) . . . . ?
C1 Ru C11 C10 -167.6(3) . . . . ?
C12 Ru C11 C10 -118.3(4) . . . . ?
C9 Ru C11 C10 -37.0(3) . . . . ?
C3 Ru C11 C10 66.7(4) . . . . ?
C5 Ru C11 C10 150.5(3) . . . . ?
C4 Ru C11 C10 107.7(3) . . . . ?
C2 Ru C11 C12 137.0(8) . . . . ?
C8 Ru C11 C12 37.7(3) . . . . ?
C1 Ru C11 C12 -49.3(5) . . . . ?
C9 Ru C11 C12 81.3(3) . . . . ?
C3 Ru C11 C12 -174.9(3) . . . . ?
C5 Ru C11 C12 -91.2(3) . . . . ?
C10 Ru C11 C12 118.3(4) . . . . ?
C4 Ru C11 C12 -134.0(3) . . . . ?
C9 C8 C12 C11 -0.6(5) . . . . ?
P2 C8 C12 C11 -177.1(3) . . . . ?
Ru C8 C12 C11 62.6(3) . . . . ?
C9 C8 C12 C13 178.8(4) . . . . ?
P2 C8 C12 C13 2.2(6) . . . . ?
Ru C8 C12 C13 -118.1(4) . . . . ?
C9 C8 C12 Ru -63.2(3) . . . . ?
P2 C8 C12 Ru 120.3(3) . . . . ?
C10 C11 C12 C8 0.4(5) . . . . ?
Ru C11 C12 C8 -60.8(3) . . . . ?
C10 C11 C12 C13 -179.0(4) . . . . ?
Ru C11 C12 C13 119.8(4) . . . . ?
C10 C11 C12 Ru 61.2(3) . . . . ?
C2 Ru C12 C8 -47.0(4) . . . . ?
C1 Ru C12 C8 -86.2(3) . . . . ?
C9 Ru C12 C8 39.1(2) . . . . ?
C3 Ru C12 C8 146.2(12) . . . . ?
C5 Ru C12 C8 -130.1(2) . . . . ?
C11 Ru C12 C8 118.1(4) . . . . ?
C10 Ru C12 C8 81.8(3) . . . . ?
C4 Ru C12 C8 -169.6(2) . . . . ?
C2 Ru C12 C11 -165.2(3) . . . . ?
C8 Ru C12 C11 -118.1(4) . . . . ?
C1 Ru C12 C11 155.7(3) . . . . ?
C9 Ru C12 C11 -79.0(3) . . . . ?
C3 Ru C12 C11 28.1(14) . . . . ?
C5 Ru C12 C11 111.8(3) . . . . ?
C10 Ru C12 C11 -36.3(3) . . . . ?
C4 Ru C12 C11 72.2(4) . . . . ?
C2 Ru C12 C13 73.1(5) . . . . ?
C8 Ru C12 C13 120.1(4) . . . . ?
C1 Ru C12 C13 33.9(4) . . . . ?
C9 Ru C12 C13 159.2(4) . . . . ?
C3 Ru C12 C13 -93.7(13) . . . . ?
C5 Ru C12 C13 -10.0(4) . . . . ?
C11 Ru C12 C13 -121.8(5) . . . . ?
C10 Ru C12 C13 -158.1(4) . . . . ?
C4 Ru C12 C13 -49.5(5) . . . . ?
C14 O2 C13 O1 2.5(7) . . . . ?
C14 O2 C13 C12 179.9(4) . . . . ?
C8 C12 C13 O1 -2.1(7) . . . . ?
C11 C12 C13 O1 177.1(4) . . . . ?
Ru C12 C13 O1 -90.5(5) . . . . ?
C8 C12 C13 O2 -179.5(4) . . . . ?
C11 C12 C13 O2 -0.3(6) . . . . ?
Ru C12 C13 O2 92.0(4) . . . . ?
C21 P1 C15 C16 -155.4(4) . . . . ?
C1 P1 C15 C16 99.2(4) . . . . ?
Pd P1 C15 C16 -33.1(4) . . . . ?
C21 P1 C15 C20 26.2(4) . . . . ?
C1 P1 C15 C20 -79.3(4) . . . . ?
Pd P1 C15 C20 148.5(3) . . . . ?
C20 C15 C16 C17 0.4(7) . . . . ?
P1 C15 C16 C17 -178.1(4) . . . . ?
C15 C16 C17 C18 0.2(8) . . . . ?
C16 C17 C18 C19 -0.3(8) . . . . ?
C17 C18 C19 C20 -0.2(8) . . . . ?
C16 C15 C20 C19 -0.8(7) . . . . ?
P1 C15 C20 C19 177.6(4) . . . . ?
C18 C19 C20 C15 0.7(8) . . . . ?
C1 P1 C21 C26 -148.4(4) . . . . ?
C15 P1 C21 C26 108.7(4) . . . . ?
Pd P1 C21 C26 -12.5(4) . . . . ?
C1 P1 C21 C22 28.4(4) . . . . ?
C15 P1 C21 C22 -74.6(4) . . . . ?
Pd P1 C21 C22 164.3(3) . . . . ?
C26 C21 C22 C23 0.8(6) . . . . ?
P1 C21 C22 C23 -176.0(4) . . . . ?
C21 C22 C23 C24 -0.6(7) . . . . ?
C22 C23 C24 C25 0.2(8) . . . . ?
C23 C24 C25 C26 0.0(8) . . . . ?
C24 C25 C26 C21 0.2(8) . . . . ?
C22 C21 C26 C25 -0.6(7) . . . . ?
P1 C21 C26 C25 176.2(4) . . . . ?
C8 P2 C27 C28 134.7(4) . . . . ?
C33 P2 C27 C28 -121.0(4) . . . . ?
Pd P2 C27 C28 3.3(4) . . . . ?
C8 P2 C27 C32 -51.3(4) . . . . ?
C33 P2 C27 C32 53.1(4) . . . . ?
Pd P2 C27 C32 177.4(3) . . . . ?
C32 C27 C28 C29 -0.6(7) . . . . ?
P2 C27 C28 C29 173.7(4) . . . . ?
C27 C28 C29 C30 1.4(8) . . . . ?
C28 C29 C30 C31 -0.2(9) . . . . ?
C29 C30 C31 C32 -1.8(9) . . . . ?
C30 C31 C32 C27 2.6(9) . . . . ?
C28 C27 C32 C31 -1.3(7) . . . . ?
P2 C27 C32 C31 -175.5(4) . . . . ?
C27 P2 C33 C38 -133.7(4) . . . . ?
C8 P2 C33 C38 -23.2(4) . . . . ?
Pd P2 C33 C38 106.5(4) . . . . ?
C27 P2 C33 C34 44.1(4) . . . . ?
C8 P2 C33 C34 154.6(3) . . . . ?
Pd P2 C33 C34 -75.6(3) . . . . ?
C38 C33 C34 C35 -1.3(6) . . . . ?
P2 C33 C34 C35 -179.2(3) . . . . ?
C33 C34 C35 C36 0.9(7) . . . . ?
C34 C35 C36 C37 0.0(8) . . . . ?
C35 C36 C37 C38 -0.6(8) . . . . ?
C34 C33 C38 C37 0.7(7) . . . . ?
P2 C33 C38 C37 178.6(4) . . . . ?
C36 C37 C38 C33 0.2(8) . . . . ?
